data_2204619
loop_
_publ_author_name
'Deveci, \"Ozlem'
'I\,s\?ik, \,Samil'
'Yavuz, Metin'
'Akdemir, Nesuhi'
'A\(gar, Erbil'
'Kantar, Cihan'

_publ_section_title
;
 1,3-Bis(3,4-dicyanophenoxy)benzene
;
_journal_issue 12
_journal_name_full 'Acta Crystallographica Section E'
_journal_page_first o2309
_journal_page_last o2310
_journal_paper_doi 10.1107/S1600536804028545
_journal_volume 60
_journal_year 2004
_chemical_formula_iupac 'C22 H10 N4 O2'
_chemical_formula_moiety 'C22 H10 N4 O2'
_chemical_formula_sum 'C22 H10 N4 O2'
_chemical_formula_weight 362.34
_chemical_name_systematic
;
1,3-Bis(3,4-dicyanophenoxy)benzene
;
_space_group_IT_number 2
_symmetry_cell_setting triclinic
_symmetry_space_group_name_Hall '-P 1'
_symmetry_space_group_name_H-M 'P -1'
_atom_sites_solution_hydrogens geom
_atom_sites_solution_primary direct
_atom_sites_solution_secondary difmap
_cell_angle_alpha 75.085(6)
_cell_angle_beta 88.710(6)
_cell_angle_gamma 77.777(6)
_cell_formula_units_Z 2
_cell_length_a 8.2296(6)
_cell_length_b 8.6309(7)
_cell_length_c 13.4708(10)
_cell_measurement_reflns_used 16095
_cell_measurement_temperature 293(2)
_cell_measurement_theta_max 28.35
_cell_measurement_theta_min 1.57
_cell_volume 903.10(12)
_computing_cell_refinement X-AREA
_computing_data_collection 'X-AREA (Stoe & Cie, 2002)'
_computing_data_reduction 'X-RED (Stoe & Cie, 2002)'
_computing_molecular_graphics 'ORTEP-III (Burnett & Johnson, 1996)'
_computing_publication_material 'WinGX (Farrugia, 1997)'
_computing_structure_refinement 'SHELXL97 (Sheldrick, 1997)'
_computing_structure_solution 'SHELXS97 (Sheldrick, 1997)'
_diffrn_ambient_temperature 293(2)
_diffrn_measured_fraction_theta_full 0.991
_diffrn_measured_fraction_theta_max 0.991
_diffrn_measurement_device_type 'Stoe IPDS-2'
_diffrn_measurement_method \w
_diffrn_radiation_monochromator graphite
_diffrn_radiation_source 'fine-focus sealed tube'
_diffrn_radiation_type MoK\a
_diffrn_radiation_wavelength 0.71073
_diffrn_reflns_av_R_equivalents 0.1546
_diffrn_reflns_av_sigmaI/netI 0.0922
_diffrn_reflns_limit_h_max 10
_diffrn_reflns_limit_h_min -11
_diffrn_reflns_limit_k_max 11
_diffrn_reflns_limit_k_min -11
_diffrn_reflns_limit_l_max 17
_diffrn_reflns_limit_l_min -17
_diffrn_reflns_number 16274
_diffrn_reflns_theta_full 28.41
_diffrn_reflns_theta_max 28.41
_diffrn_reflns_theta_min 1.56
_diffrn_standards_decay_% 0
_diffrn_standards_interval_count 0
_diffrn_standards_number 0
_exptl_absorpt_coefficient_mu 0.089
_exptl_absorpt_correction_T_max 0.9909
_exptl_absorpt_correction_T_min 0.9460
_exptl_absorpt_correction_type integration
_exptl_absorpt_process_details '(X-RED; Stoe & Cie, 2002)'
_exptl_crystal_colour ' brown'
_exptl_crystal_density_diffrn 1.333
_exptl_crystal_density_method 'not measured'
_exptl_crystal_description prism.
_exptl_crystal_F_000 372
_exptl_crystal_size_max 0.800
_exptl_crystal_size_mid 0.420
_exptl_crystal_size_min 0.100
_refine_diff_density_max 0.298
_refine_diff_density_min -0.273
_refine_ls_extinction_coef 0.134(15)
_refine_ls_extinction_expression Fc^*^=kFc[1+0.001xFc^2^\l^3^/sin(2\q)]^-1/4^
_refine_ls_extinction_method SHELXL97
_refine_ls_goodness_of_fit_ref 0.955
_refine_ls_hydrogen_treatment constr
_refine_ls_matrix_type full
_refine_ls_number_parameters 254
_refine_ls_number_reflns 4496
_refine_ls_number_restraints 0
_refine_ls_restrained_S_all 0.955
_refine_ls_R_factor_all 0.0899
_refine_ls_R_factor_gt 0.0649
_refine_ls_shift/su_max 0.000
_refine_ls_shift/su_mean 0.000
_refine_ls_structure_factor_coef Fsqd
_refine_ls_weighting_details 'calc w = 1/[\s^2^(Fo^2^)+(0.1113P)^2^] where P = (Fo^2^+2Fc^2^)/3'
_refine_ls_weighting_scheme calc
_refine_ls_wR_factor_gt 0.1655
_refine_ls_wR_factor_ref 0.1862
_reflns_number_gt 2856
_reflns_number_total 4496
_reflns_threshold_expression I>2\s(I)
_cod_data_source_file bt6561.cif
_cod_data_source_block I
_cod_database_code 2204619

loop_
_symmetry_equiv_pos_as_xyz
'x, y, z'
'-x, -y, -z'

loop_
_atom_site_label
_atom_site_fract_x
_atom_site_fract_y
_atom_site_fract_z
_atom_site_U_iso_or_equiv
_atom_site_adp_type
_atom_site_calc_flag
_atom_site_refinement_flags
_atom_site_occupancy
_atom_site_type_symbol
O2 0.51849(16) 0.33256(17) 0.74212(8) 0.0711(4) Uani d . 1 O
C18 0.28182(19) 0.1122(2) 0.99584(12) 0.0596(4) Uani d . 1 C
C15 0.43642(19) 0.25759(19) 0.82308(11) 0.0551(4) Uani d . 1 C
C11 0.4887(2) 0.3082(2) 0.64569(11) 0.0596(4) Uani d . 1 C
C20 0.4578(2) 0.2963(2) 0.91490(12) 0.0590(4) Uani d . 1 C
H20 0.5232 0.3706 0.9183 0.071 Uiso calc R 1 H
C19 0.3810(2) 0.2236(2) 1.00122(12) 0.0593(4) Uani d . 1 C
O1 0.19338(19) 0.49550(17) 0.43422(11) 0.0839(4) Uani d . 1 O
C17 0.2622(2) 0.0760(2) 0.90284(13) 0.0634(4) Uani d . 1 C
H17 0.1968 0.0021 0.8988 0.076 Uiso calc R 1 H
C9 0.3270(2) 0.3859(2) 0.49077(12) 0.0619(4) Uani d . 1 C
C3 0.0064(2) 0.5219(2) 0.18929(14) 0.0696(5) Uani d . 1 C
H3 -0.0129 0.5955 0.1247 0.084 Uiso calc R 1 H
C16 0.3387(2) 0.1482(2) 0.81646(12) 0.0606(4) Uani d . 1 C
H16 0.3247 0.1237 0.7543 0.073 Uiso calc R 1 H
C6 0.0632(2) 0.3037(2) 0.38157(13) 0.0665(4) Uani d . 1 C
H6 0.0825 0.2313 0.4466 0.080 Uiso calc R 1 H
C10 0.3517(2) 0.4050(2) 0.58771(12) 0.0606(4) Uani d . 1 C
H10 0.2771 0.4816 0.6131 0.073 Uiso calc R 1 H
C21 0.2047(2) 0.0329(2) 1.08571(14) 0.0700(5) Uani d . 1 C
C12 0.5999(2) 0.1931(2) 0.61040(14) 0.0703(5) Uani d . 1 C
H12 0.6918 0.1278 0.6508 0.084 Uiso calc R 1 H
C8 -0.1285(2) 0.3402(2) 0.12571(14) 0.0704(5) Uani d . 1 C
C4 0.0880(2) 0.5600(2) 0.26511(14) 0.0711(5) Uani d . 1 C
H4 0.1229 0.6588 0.2521 0.085 Uiso calc R 1 H
C22 0.4022(3) 0.2607(3) 1.09779(14) 0.0744(5) Uani d . 1 C
C5 0.1171(2) 0.4502(2) 0.35997(13) 0.0656(4) Uani d . 1 C
C1 -0.0196(2) 0.2662(2) 0.30557(12) 0.0595(4) Uani d . 1 C
C14 0.4364(2) 0.2735(2) 0.45265(13) 0.0682(5) Uani d . 1 C
H14 0.4198 0.2625 0.3870 0.082 Uiso calc R 1 H
C2 -0.04736(19) 0.3759(2) 0.20790(13) 0.0609(4) Uani d . 1 C
C13 0.5718(2) 0.1768(3) 0.51376(15) 0.0728(5) Uani d . 1 C
H13 0.6457 0.0989 0.4890 0.087 Uiso calc R 1 H
C7 -0.0778(2) 0.1156(3) 0.32978(14) 0.0710(5) Uani d . 1 C
N3 0.1428(2) -0.0315(3) 1.15627(13) 0.0928(6) Uani d . 1 N
N2 -0.1905(3) 0.3180(3) 0.05699(15) 0.0963(6) Uani d . 1 N
N1 -0.1239(3) -0.0035(3) 0.35323(16) 0.1005(7) Uani d . 1 N
N4 0.4170(3) 0.2874(3) 1.17512(15) 0.1074(7) Uani d . 1 N

loop_
_atom_site_aniso_label
_atom_site_aniso_U_11
_atom_site_aniso_U_22
_atom_site_aniso_U_33
_atom_site_aniso_U_12
_atom_site_aniso_U_13
_atom_site_aniso_U_23
O2 0.0881(8) 0.0886(9) 0.0491(6) -0.0465(7) 0.0027(5) -0.0174(6)
C18 0.0584(8) 0.0575(9) 0.0553(8) -0.0055(7) 0.0016(6) -0.0065(7)
C15 0.0602(8) 0.0566(8) 0.0489(7) -0.0162(7) -0.0023(6) -0.0108(6)
C11 0.0697(9) 0.0679(10) 0.0475(7) -0.0298(8) 0.0023(6) -0.0137(7)
C20 0.0647(9) 0.0614(9) 0.0547(8) -0.0180(7) -0.0038(7) -0.0175(7)
C19 0.0624(8) 0.0600(9) 0.0522(8) -0.0041(7) -0.0030(6) -0.0157(7)
O1 0.1023(10) 0.0641(8) 0.0863(9) -0.0144(7) -0.0371(8) -0.0206(7)
C17 0.0680(9) 0.0610(9) 0.0630(9) -0.0221(8) -0.0004(7) -0.0121(7)
C9 0.0735(10) 0.0596(9) 0.0543(8) -0.0247(8) -0.0079(7) -0.0084(7)
C3 0.0790(11) 0.0644(10) 0.0592(9) -0.0151(8) -0.0102(8) -0.0039(8)
C16 0.0706(9) 0.0633(9) 0.0523(8) -0.0221(8) -0.0025(7) -0.0161(7)
C6 0.0818(11) 0.0639(10) 0.0541(8) -0.0227(8) -0.0044(8) -0.0094(7)
C10 0.0664(9) 0.0645(9) 0.0566(8) -0.0230(8) 0.0034(7) -0.0187(7)
C21 0.0658(9) 0.0704(11) 0.0637(10) -0.0056(8) 0.0057(8) -0.0069(8)
C12 0.0704(10) 0.0727(11) 0.0675(10) -0.0163(9) -0.0056(8) -0.0163(9)
C8 0.0765(10) 0.0688(11) 0.0643(10) -0.0104(9) -0.0106(8) -0.0177(8)
C4 0.0783(11) 0.0592(9) 0.0740(11) -0.0218(8) -0.0113(8) -0.0070(8)
C22 0.0847(11) 0.0825(12) 0.0571(9) -0.0129(10) 0.0015(8) -0.0239(9)
C5 0.0739(10) 0.0612(9) 0.0627(9) -0.0195(8) -0.0139(7) -0.0126(7)
C1 0.0646(9) 0.0611(9) 0.0564(8) -0.0199(7) 0.0030(7) -0.0162(7)
C14 0.0844(11) 0.0762(11) 0.0519(8) -0.0300(9) 0.0027(8) -0.0203(8)
C2 0.0576(8) 0.0643(9) 0.0597(9) -0.0107(7) -0.0057(7) -0.0156(7)
C13 0.0737(10) 0.0792(12) 0.0720(11) -0.0175(9) 0.0073(9) -0.0305(9)
C7 0.0828(11) 0.0762(11) 0.0630(10) -0.0324(9) 0.0113(8) -0.0219(8)
N3 0.0872(12) 0.1012(13) 0.0743(11) -0.0167(10) 0.0188(9) 0.0008(10)
N2 0.1178(14) 0.0920(13) 0.0816(12) -0.0230(11) -0.0298(10) -0.0239(10)
N1 0.1350(17) 0.0949(13) 0.0934(13) -0.0648(13) 0.0312(12) -0.0328(11)
N4 0.1328(17) 0.1321(19) 0.0683(11) -0.0260(14) 0.0029(11) -0.0473(12)

loop_
_atom_type_symbol
_atom_type_description
_atom_type_scat_dispersion_real
_atom_type_scat_dispersion_imag
_atom_type_scat_source
C C 0.0033 0.0016 'International Tables Vol C Tables 4.2.6.8 and 6.1.1.4'
O O 0.0106 0.0060 'International Tables Vol C Tables 4.2.6.8 and 6.1.1.4'
N N 0.0061 0.0033 'International Tables Vol C Tables 4.2.6.8 and 6.1.1.4'
H H 0.0000 0.0000 'International Tables Vol C Tables 4.2.6.8 and 6.1.1.4'

loop_
_geom_angle_atom_site_label_1
_geom_angle_atom_site_label_2
_geom_angle_atom_site_label_3
_geom_angle
_geom_angle_publ_flag
C15 O2 C11 117.45(11) ?
C17 C18 C19 119.18(14) ?
C17 C18 C21 120.08(16) ?
C19 C18 C21 120.72(16) ?
O2 C15 C16 123.29(14) ?
O2 C15 C20 115.60(13) ?
C16 C15 C20 121.10(14) yes
C12 C11 C10 121.88(15) yes
C12 C11 O2 119.42(16) ?
C10 C11 O2 118.66(15) ?
C19 C20 C15 119.31(14) ?
C19 C20 H20 120.3 ?
C15 C20 H20 120.3 ?
C20 C19 C18 120.28(14) ?
C20 C19 C22 120.46(15) ?
C18 C19 C22 119.26(15) ?
C5 O1 C9 118.95(15) ?
C16 C17 C18 120.76(15) ?
C16 C17 H17 119.6 ?
C18 C17 H17 119.6 ?
C14 C9 O1 123.51(16) ?
C14 C9 C10 121.17(17) yes
O1 C9 C10 115.15(16) ?
C4 C3 C2 120.98(16) yes
C4 C3 H3 119.5 ?
C2 C3 H3 119.5 ?
C17 C16 C15 119.36(15) ?
C17 C16 H16 120.3 ?
C15 C16 H16 120.3 ?
C1 C6 C5 119.42(15) ?
C1 C6 H6 120.3 ?
C5 C6 H6 120.3 ?
C11 C10 C9 118.51(16) yes
C11 C10 H10 120.7 ?
C9 C10 H10 120.7 ?
N3 C21 C18 179.0(2) ?
C11 C12 C13 118.26(18) yes
C11 C12 H12 120.9 ?
C13 C12 H12 120.9 ?
N2 C8 C2 176.6(2) ?
C5 C4 C3 119.16(16) ?
C5 C4 H4 120.4 ?
C3 C4 H4 120.4 ?
N4 C22 C19 178.5(2) ?
O1 C5 C4 117.22(16) ?
O1 C5 C6 121.34(16) ?
C4 C5 C6 121.33(16) yes
C6 C1 C2 119.73(15) ?
C6 C1 C7 118.74(15) ?
C2 C1 C7 121.52(15) ?
C9 C14 C13 118.67(16) yes
C9 C14 H14 120.7 ?
C13 C14 H14 120.7 ?
C3 C2 C1 119.36(15) ?
C3 C2 C8 118.88(16) ?
C1 C2 C8 121.75(15) ?
C12 C13 C14 121.50(18) yes
C12 C13 H13 119.2 ?
C14 C13 H13 119.2 ?
N1 C7 C1 177.1(2) ?

loop_
_geom_bond_atom_site_label_1
_geom_bond_atom_site_label_2
_geom_bond_distance
_geom_bond_publ_flag
O2 C15 1.3617(18) yes
O2 C11 1.4033(18) yes
C18 C17 1.388(2) ?
C18 C19 1.403(2) ?
C18 C21 1.435(2) yes
C15 C16 1.384(2) ?
C15 C20 1.386(2) ?
C11 C12 1.373(3) ?
C11 C10 1.372(2) ?
C20 C19 1.381(2) ?
C20 H20 0.9300 ?
C19 C22 1.440(2) yes
O1 C5 1.372(2) yes
O1 C9 1.382(2) yes
C17 C16 1.378(2) ?
C17 H17 0.9300 ?
C9 C14 1.371(3) ?
C9 C10 1.382(2) ?
C3 C4 1.379(3) ?
C3 C2 1.383(3) ?
C3 H3 0.9300 ?
C16 H16 0.9300 ?
C6 C1 1.384(2) ?
C6 C5 1.387(2) ?
C6 H6 0.9300 ?
C10 H10 0.9300 ?
C21 N3 1.140(2) yes
C12 C13 1.375(3) ?
C12 H12 0.9300 ?
C8 N2 1.144(2) yes
C8 C2 1.437(2) yes
C4 C5 1.372(3) ?
C4 H4 0.9300 ?
C22 N4 1.138(2) yes
C1 C2 1.400(2) ?
C1 C7 1.436(2) yes
C14 C13 1.382(3) ?
C14 H14 0.9300 ?
C13 H13 0.9300 ?
C7 N1 1.137(2) yes

loop_
_geom_torsion_atom_site_label_1
_geom_torsion_atom_site_label_2
_geom_torsion_atom_site_label_3
_geom_torsion_atom_site_label_4
_geom_torsion
_geom_torsion_publ_flag
C11 O2 C15 C16 6.1(2) yes
C11 O2 C15 C20 -174.51(15) ?
C15 O2 C11 C12 -98.92(18) ?
C15 O2 C11 C10 83.42(19) ?
O2 C15 C20 C19 -178.98(15) ?
C16 C15 C20 C19 0.4(3) ?
C15 C20 C19 C18 -0.3(2) ?
C15 C20 C19 C22 179.51(16) ?
C17 C18 C19 C20 0.1(2) ?
C21 C18 C19 C20 178.47(16) ?
C17 C18 C19 C22 -179.68(16) ?
C21 C18 C19 C22 -1.3(2) ?
C19 C18 C17 C16 -0.1(3) ?
C21 C18 C17 C16 -178.46(16) ?
C5 O1 C9 C14 31.2(2) ?
C5 O1 C9 C10 -153.49(16) ?
C18 C17 C16 C15 0.2(3) ?
O2 C15 C16 C17 178.95(16) ?
C20 C15 C16 C17 -0.4(3) ?
C12 C11 C10 C9 -0.6(2) ?
O2 C11 C10 C9 177.00(13) ?
C14 C9 C10 C11 -0.1(2) ?
O1 C9 C10 C11 -175.52(14) ?
C10 C11 C12 C13 0.5(3) ?
O2 C11 C12 C13 -177.11(14) ?
C2 C3 C4 C5 0.5(3) ?
C9 O1 C5 C4 -131.78(19) ?
C9 O1 C5 C6 51.8(3) yes
C3 C4 C5 O1 -177.72(18) ?
C3 C4 C5 C6 -1.3(3) ?
C1 C6 C5 O1 177.18(17) ?
C1 C6 C5 C4 0.9(3) ?
C5 C6 C1 C2 0.3(3) ?
C5 C6 C1 C7 -178.70(17) ?
O1 C9 C14 C13 175.93(16) ?
C10 C9 C14 C13 0.9(3) ?
C4 C3 C2 C1 0.6(3) ?
C4 C3 C2 C8 -178.61(17) ?
C6 C1 C2 C3 -1.0(3) ?
C7 C1 C2 C3 177.91(17) ?
C6 C1 C2 C8 178.19(17) ?
C7 C1 C2 C8 -2.9(3) ?
C11 C12 C13 C14 0.4(3) ?
C9 C14 C13 C12 -1.1(3) ?

loop_
_cod_related_entry_id
_cod_related_entry_database
_cod_related_entry_code
1 ChemSpider 856354
